data_1536316
loop_
_publ_author_name
'Weil, M.'
'Werner, F.'

_publ_section_title
;
 The thermal dehydration of magnesium aluminum pentafluoride dihydrate:
 crystal structures of Mg Al F5 (H2 O) and Mg Al F5
;
_journal_name_full
;
Monatshefte fuer Chemie und verwandte Teile anderer Wissenschaften (109,1978-)
;
_journal_page_first 769
_journal_page_last 777
_journal_volume 132
_journal_year 2001
_chemical_compound_source Synthetic
_chemical_formula_sum 'Al F5 H4 Mg O2'
_chemical_name_mineral Leonardsenite
_chemical_name_systematic 'Mg Al F5 (H2 O)2'
_space_group_IT_number 74
_symmetry_space_group_name_Hall '-I 2b 2'
_symmetry_space_group_name_H-M 'I m m a'
_cell_angle_alpha 90
_cell_angle_beta 90
_cell_angle_gamma 90
_cell_formula_units_Z 4
_cell_length_a 7.0637
_cell_length_b 10.1308
_cell_length_c 6.7745
_cell_volume 484.790
_citation_journal_id_ASTM MOCMB7
_database_code_amcsd 0020046
_exptl_crystal_density_diffrn 2.498
_cod_data_source_file Weil_MOCMB7_2001_60.cif
_cod_data_source_block H4Al1F5Mg1O2
_cod_original_cell_volume 484.7896
_cod_original_formula_sum 'H4 Al1 F5 Mg1 O2'
_cod_database_code 1536316

loop_
_space_group_symop_operation_xyz
x,y,z
-x,-y+1/2,z
x,-y,-z
-x,y+1/2,-z
-x,-y,-z
x,y-1/2,-z
-x,y,z
x,-y-1/2,z
x+1/2,y+1/2,z+1/2
-x+1/2,-y+1,z+1/2
x+1/2,-y+1/2,-z+1/2
-x+1/2,y+1,-z+1/2
-x+1/2,-y+1/2,-z+1/2
x+1/2,y,-z+1/2
-x+1/2,y+1/2,z+1/2
x+1/2,-y,z+1/2

loop_
_atom_site_label
_atom_site_type_symbol
_atom_site_fract_x
_atom_site_fract_y
_atom_site_fract_z
_atom_site_occupancy
_atom_site_U_iso_or_equiv
F1 F-1 0.20234 0.1251 0.0703 1 0.0
F2 F-1 0 0.25 0.3256 1 0.0
H1 H+1 -0.094 0.603 0.357 1 0.0
Al1 Al+3 0.25 0.25 0.25 1 0.0
O1 O-2 0 0.58391 0.2815 1 0.0
Mg1 Mg+2 0 0 0 1 0.0

loop_
_cod_related_entry_id
_cod_related_entry_database
_cod_related_entry_code
1 AMCSD 0020046
